data_4322717
loop_
_publ_author_name
'Paul V. Bernhardt'
'Philip C. Sharpe'

_publ_section_title
;
 New Stereoselective Routes to Macrocyclic Ligands
;
_journal_name_full 'Inorganic Chemistry'
_journal_page_first 1629
_journal_page_last 1636
_journal_paper_doi 10.1021/ic971020d
_journal_volume 37
_journal_year 1998
_chemical_formula_sum 'C14 H42 Cl4 N6 O18'
_chemical_formula_weight 724.34
_chemical_name_systematic
; 
 ? 
;
_space_group_IT_number 14
_symmetry_cell_setting monoclinic
_symmetry_space_group_name_Hall '-P 2yn'
_symmetry_space_group_name_H-M 'P 1 21/n 1'
_atom_sites_solution_hydrogens geom
_atom_sites_solution_primary direct
_atom_sites_solution_secondary difmap
_audit_creation_method SHELXL-97
_cell_angle_alpha 90.00
_cell_angle_beta 105.668(7)
_cell_angle_gamma 90.00
_cell_formula_units_Z 2
_cell_length_a 9.763(2)
_cell_length_b 12.1988(7)
_cell_length_c 13.036(2)
_cell_measurement_reflns_used 25
_cell_measurement_temperature 293(2)
_cell_measurement_theta_max 12
_cell_measurement_theta_min 10
_cell_volume 1494.9(4)
_computing_cell_refinement CAD4
_computing_data_collection CAD4
_computing_data_reduction XTAL
_computing_molecular_graphics PLATON
_computing_publication_material SHELXL-97
_computing_structure_refinement 'SHELXL-97 (Sheldrick, 1997)'
_computing_structure_solution 'SHELXS-86 (Sheldrick, 1990)'
_diffrn_ambient_temperature 293(2)
_diffrn_measured_fraction_theta_full 0.935
_diffrn_measured_fraction_theta_max 0.935
_diffrn_measurement_device_type 'ENRAF NONIUS CAD4'
_diffrn_measurement_method 'omega - 2 theta scans'
_diffrn_radiation_monochromator graphite
_diffrn_radiation_source 'fine-focus sealed tube'
_diffrn_radiation_type MoK\a
_diffrn_radiation_wavelength 0.71073
_diffrn_reflns_av_R_equivalents 0.1605
_diffrn_reflns_av_sigmaI/netI 0.0430
_diffrn_reflns_limit_h_max 11
_diffrn_reflns_limit_h_min 0
_diffrn_reflns_limit_k_max 14
_diffrn_reflns_limit_k_min 0
_diffrn_reflns_limit_l_max 14
_diffrn_reflns_limit_l_min -15
_diffrn_reflns_number 2779
_diffrn_reflns_theta_full 25.08
_diffrn_reflns_theta_max 25.08
_diffrn_reflns_theta_min 2.33
_diffrn_standards_interval_count 250
_diffrn_standards_number 3
_exptl_absorpt_coefficient_mu 0.482
_exptl_absorpt_correction_T_max 1.00
_exptl_absorpt_correction_T_min 0.568
_exptl_absorpt_correction_type empirical
_exptl_crystal_colour colorless
_exptl_crystal_density_diffrn 1.609
_exptl_crystal_density_method 'not measured'
_exptl_crystal_description prism
_exptl_crystal_F_000 760
_exptl_crystal_size_max 0.60
_exptl_crystal_size_mid 0.60
_exptl_crystal_size_min 0.60
_refine_diff_density_max 0.519
_refine_diff_density_min -0.647
_refine_diff_density_rms 0.088
_refine_ls_extinction_method none
_refine_ls_goodness_of_fit_ref 1.135
_refine_ls_hydrogen_treatment mixed
_refine_ls_matrix_type full
_refine_ls_number_parameters 217
_refine_ls_number_reflns 2617
_refine_ls_number_restraints 0
_refine_ls_restrained_S_all 1.135
_refine_ls_R_factor_all 0.0857
_refine_ls_R_factor_gt 0.0572
_refine_ls_shift/su_max 0.001
_refine_ls_shift/su_mean 0.000
_refine_ls_structure_factor_coef Fsqd
_refine_ls_weighting_details 'w=1/[\s^2^(Fo^2^)+(0.0798P)^2^+2.9732P] where P=(Fo^2^+2Fc^2^)/3'
_refine_ls_weighting_scheme calc
_refine_ls_wR_factor_gt 0.1597
_refine_ls_wR_factor_ref 0.1804
_reflns_number_gt 1863
_reflns_number_total 2617
_reflns_threshold_expression >2sigma(I)
_cod_data_source_file ic971020d_1.cif
_cod_data_source_block 945pcs6
_cod_depositor_comments
;
The following automatic conversions were performed:

'_refine_ls_weighting_scheme' value 'calc
w=1/[\s^2^(Fo^2^)+(0.0798P)^2^+2.9732P] where P=(Fo^2^+2Fc^2^)/3' was
changed to 'calc'. New tag '_refine_ls_weighting_details' was
created. The value of the new tag was set to
'w=1/[\s^2^(Fo^2^)+(0.0798P)^2^+2.9732P] where P=(Fo^2^+2Fc^2^)/3'.

Automatic conversion script
Id: cif_fix_values 3143 2015-03-26 13:38:13Z robertas 
;
_cod_database_code 4322717

loop_
_symmetry_equiv_pos_as_xyz
'x, y, z'
'-x+1/2, y+1/2, -z+1/2'
'-x, -y, -z'
'x-1/2, -y-1/2, z-1/2'

loop_
_atom_site_label
_atom_site_type_symbol
_atom_site_fract_x
_atom_site_fract_y
_atom_site_fract_z
_atom_site_U_iso_or_equiv
_atom_site_adp_type
_atom_site_occupancy
_atom_site_calc_flag
_atom_site_refinement_flags
_atom_site_disorder_assembly
_atom_site_disorder_group
N1 N 0.0593(3) 0.4437(3) 0.3704(3) 0.0294(8) Uani 1 d . . .
H1 H -0.0071 0.4492 0.3217 0.041(14) Uiso 1 d R . .
N2 N -0.0598(4) 0.3435(3) 0.5235(3) 0.0315(8) Uani 1 d . . .
H21 H -0.0335 0.4079 0.5102 0.022(11) Uiso 1 d R . .
H22 H -0.1309 0.3327 0.4792 0.034(13) Uiso 1 d R . .
N3 N 0.0998(4) 0.1363(3) 0.3791(3) 0.0366(9) Uani 1 d . . .
H31 H 0.0805 0.0878 0.4124 0.028(12) Uiso 1 d R . .
H32 H 0.1942 0.1314 0.3862 0.08(2) Uiso 1 d R . .
H33 H 0.0753 0.1204 0.3097 0.11(3) Uiso 1 d R . .
C1 C 0.1174(4) 0.3356(3) 0.3524(3) 0.0306(9) Uani 1 d . . .
H1A H 0.2171 0.3335 0.3944 0.037 Uiso 1 calc R . .
C2 C 0.0386(4) 0.2460(3) 0.3954(3) 0.0299(9) Uani 1 d . . .
H2 H -0.0613 0.2472 0.3535 0.036 Uiso 1 calc R . .
C3 C 0.0423(4) 0.2533(3) 0.5135(3) 0.0287(9) Uani 1 d . . .
H3 H 0.0067 0.1840 0.5343 0.034 Uiso 1 calc R . .
C4 C -0.0850(6) 0.3572(4) 0.6306(4) 0.0439(11) Uani 1 d . . .
H4A H 0.0048 0.3529 0.6851 0.053 Uiso 1 calc R . .
H4B H -0.1458 0.2986 0.6429 0.053 Uiso 1 calc R . .
C5 C -0.1542(5) 0.4657(4) 0.6380(4) 0.0378(10) Uani 1 d . . .
H5A H -0.2417 0.4715 0.5813 0.045 Uiso 1 calc R . .
H5B H -0.1779 0.4706 0.7055 0.045 Uiso 1 calc R . .
C6 C 0.1144(6) 0.3147(4) 0.2359(4) 0.0499(13) Uani 1 d . . .
H6A H 0.1646 0.3723 0.2114 0.075 Uiso 1 calc R . .
H6B H 0.0176 0.3129 0.1930 0.075 Uiso 1 calc R . .
H6C H 0.1592 0.2457 0.2304 0.075 Uiso 1 calc R . .
C7 C 0.1890(5) 0.2748(4) 0.5885(4) 0.0419(11) Uani 1 d . . .
H7A H 0.1822 0.2783 0.6605 0.063 Uiso 1 calc R . .
H7B H 0.2251 0.3430 0.5700 0.063 Uiso 1 calc R . .
H7C H 0.2522 0.2164 0.5822 0.063 Uiso 1 calc R . .
Cl1 Cl 0.22250(10) 0.43219(9) 0.92206(8) 0.0356(3) Uani 1 d . . .
O11 O 0.3602(3) 0.4805(3) 0.9423(3) 0.0603(10) Uani 1 d . . .
O12 O 0.2181(5) 0.3272(5) 0.8835(8) 0.103(4) Uani 0.770(10) d P A 1
O13 O 0.1892(11) 0.4315(9) 1.0197(6) 0.142(5) Uani 0.770(10) d P A 1
O14 O 0.1152(6) 0.4982(5) 0.8595(7) 0.103(3) Uani 0.770(10) d P A 1
O12' O 0.2248(16) 0.3303(14) 0.9738(15) 0.048(5) Uiso 0.230(10) d P A 2
O13' O 0.1265(18) 0.4943(13) 0.9516(17) 0.050(5) Uiso 0.230(10) d P A 2
O14' O 0.185(2) 0.4255(17) 0.8073(15) 0.072(7) Uiso 0.230(10) d P A 2
Cl2 Cl -0.44028(12) 0.43643(9) 0.33054(9) 0.0423(3) Uani 1 d . . .
O21 O -0.4770(4) 0.5502(3) 0.3289(3) 0.0623(10) Uani 1 d . . .
O22 O -0.2901(4) 0.4265(4) 0.3518(4) 0.0884(15) Uani 1 d . . .
O23 O -0.4868(6) 0.3836(4) 0.4126(4) 0.0843(14) Uani 1 d . . .
O24 O -0.5066(5) 0.3902(4) 0.2309(3) 0.0808(13) Uani 1 d . . .
O1 O -0.6123(5) 0.1677(5) 0.4099(6) 0.0886(19) Uani 1 d . . .
H111 H -0.581(9) 0.122(7) 0.424(7) 0.10(3) Uiso 1 d . . .
H112 H -0.548(11) 0.226(9) 0.423(8) 0.16(4) Uiso 1 d . . .

loop_
_atom_site_aniso_label
_atom_site_aniso_U_11
_atom_site_aniso_U_22
_atom_site_aniso_U_33
_atom_site_aniso_U_23
_atom_site_aniso_U_13
_atom_site_aniso_U_12
N1 0.0234(17) 0.034(2) 0.0289(18) 0.0059(14) 0.0036(15) 0.0048(14)
N2 0.0285(18) 0.033(2) 0.0332(19) 0.0004(15) 0.0089(16) 0.0025(15)
N3 0.041(2) 0.028(2) 0.043(2) -0.0018(17) 0.0147(17) 0.0020(16)
C1 0.025(2) 0.036(2) 0.031(2) 0.0021(17) 0.0072(16) 0.0007(17)
C2 0.0226(19) 0.030(2) 0.032(2) -0.0006(17) -0.0005(16) -0.0011(16)
C3 0.028(2) 0.028(2) 0.028(2) 0.0003(16) 0.0051(16) -0.0017(17)
C4 0.063(3) 0.035(2) 0.042(3) 0.009(2) 0.029(2) 0.005(2)
C5 0.044(3) 0.035(2) 0.041(3) 0.0000(19) 0.022(2) 0.000(2)
C6 0.066(3) 0.046(3) 0.044(3) -0.003(2) 0.025(2) 0.002(2)
C7 0.030(2) 0.054(3) 0.034(2) -0.004(2) -0.0041(18) 0.002(2)
Cl1 0.0222(5) 0.0400(6) 0.0398(6) -0.0033(5) 0.0003(4) -0.0008(4)
O11 0.0276(17) 0.057(2) 0.096(3) -0.015(2) 0.0158(18) -0.0113(16)
O12 0.034(3) 0.060(4) 0.202(10) -0.068(5) 0.008(4) -0.004(2)
O13 0.161(8) 0.218(11) 0.066(5) -0.021(6) 0.064(5) -0.095(8)
O14 0.057(4) 0.080(5) 0.136(8) 0.022(4) -0.036(4) 0.020(3)
Cl2 0.0401(6) 0.0390(6) 0.0413(6) 0.0044(5) -0.0002(5) -0.0009(5)
O21 0.076(3) 0.046(2) 0.056(2) 0.0033(17) 0.0029(19) 0.0057(19)
O22 0.036(2) 0.089(3) 0.126(4) 0.029(3) -0.003(2) 0.008(2)
O23 0.118(4) 0.066(3) 0.081(3) 0.018(2) 0.047(3) -0.003(3)
O24 0.087(3) 0.079(3) 0.064(3) -0.026(2) -0.001(2) -0.015(2)
O1 0.040(2) 0.064(3) 0.167(6) 0.026(4) 0.037(3) 0.016(2)

loop_
_atom_type_symbol
_atom_type_description
_atom_type_scat_dispersion_real
_atom_type_scat_dispersion_imag
_atom_type_scat_source
C C 0.0033 0.0016 'International Tables Vol C Tables 4.2.6.8 and 6.1.1.4'
H H 0.0000 0.0000 'International Tables Vol C Tables 4.2.6.8 and 6.1.1.4'
Cl Cl 0.1484 0.1585 'International Tables Vol C Tables 4.2.6.8 and 6.1.1.4'
N N 0.0061 0.0033 'International Tables Vol C Tables 4.2.6.8 and 6.1.1.4'
O O 0.0106 0.0060 'International Tables Vol C Tables 4.2.6.8 and 6.1.1.4'

loop_
_geom_angle_atom_site_label_1
_geom_angle_atom_site_label_2
_geom_angle_atom_site_label_3
_geom_angle
_geom_angle_site_symmetry_1
_geom_angle_site_symmetry_3
_geom_angle_publ_flag
C5 N1 C1 112.5(3) 3_566 . ?
C4 N2 C3 116.2(3) . . ?
N1 C1 C2 109.1(3) . . ?
N1 C1 C6 113.6(4) . . ?
C2 C1 C6 111.6(4) . . ?
N3 C2 C1 109.0(3) . . ?
N3 C2 C3 106.9(3) . . ?
C1 C2 C3 116.7(3) . . ?
N2 C3 C7 110.4(3) . . ?
N2 C3 C2 106.9(3) . . ?
C7 C3 C2 114.7(3) . . ?
N2 C4 C5 110.5(4) . . ?
N1 C5 C4 110.8(4) 3_566 . ?
O13' Cl1 O12 132.7(7) . . ?
O13' Cl1 O13 52.3(9) . . ?
O12 Cl1 O13 109.7(6) . . ?
O13' Cl1 O14 50.9(8) . . ?
O12 Cl1 O14 112.3(5) . . ?
O13 Cl1 O14 102.3(6) . . ?
O13' Cl1 O12' 106.4(10) . . ?
O12 Cl1 O12' 49.3(7) . . ?
O13 Cl1 O12' 62.4(8) . . ?
O14 Cl1 O12' 134.4(7) . . ?
O13' Cl1 O11 114.3(7) . . ?
O12 Cl1 O11 112.9(3) . . ?
O13 Cl1 O11 105.9(4) . . ?
O14 Cl1 O11 113.0(3) . . ?
O12' Cl1 O11 112.6(7) . . ?
O13' Cl1 O14' 109.1(12) . . ?
O12 Cl1 O14' 66.0(9) . . ?
O13 Cl1 O14' 152.7(9) . . ?
O14 Cl1 O14' 59.1(8) . . ?
O12' Cl1 O14' 114.4(11) . . ?
O11 Cl1 O14' 100.2(8) . . ?
O24 Cl2 O22 109.8(3) . . ?
O24 Cl2 O23 110.6(3) . . ?
O22 Cl2 O23 109.7(3) . . ?
O24 Cl2 O21 108.9(3) . . ?
O22 Cl2 O21 109.0(3) . . ?
O23 Cl2 O21 108.7(3) . . ?

loop_
_geom_bond_atom_site_label_1
_geom_bond_atom_site_label_2
_geom_bond_distance
_geom_bond_site_symmetry_2
_geom_bond_publ_flag
N1 C5 1.465(5) 3_566 ?
N1 C1 1.479(5) . ?
N2 C4 1.492(5) . ?
N2 C3 1.513(5) . ?
N3 C2 1.503(5) . ?
C1 C2 1.528(6) . ?
C1 C6 1.532(6) . ?
C2 C3 1.534(6) . ?
C3 C7 1.523(5) . ?
C4 C5 1.501(6) . ?
C5 N1 1.465(5) 3_566 ?
Cl1 O13' 1.340(16) . ?
Cl1 O12 1.372(5) . ?
Cl1 O13 1.395(6) . ?
Cl1 O14 1.396(5) . ?
Cl1 O12' 1.411(16) . ?
Cl1 O11 1.425(3) . ?
Cl1 O14' 1.443(19) . ?
Cl2 O24 1.404(4) . ?
Cl2 O22 1.422(4) . ?
Cl2 O23 1.424(4) . ?
Cl2 O21 1.432(4) . ?
